data_1528863
loop_
_publ_author_name
'Serezhkina, L.B.'
'Verevkin, A.G.'
'Peresypkina, E.V.'
'Virovets, A.'
'Pushkin, D.V.'

_publ_section_title
;
 Synthesis and x-ray structural investigation of K8 [(U O2) (C2 O4)2 (Se
 O4)4] * 2 H2 O
;
_journal_name_full Kristallografiya
_journal_page_first 68
_journal_page_last 71
_journal_volume 54
_journal_year 2009
_chemical_formula_sum 'C4 H4 K8 O30 Se4 U2'
_chemical_name_systematic 'K8 ((U O2)2 (C2 O4)2 (Se O4)4) (H2 O )2'
_space_group_IT_number 14
_symmetry_space_group_name_Hall '-P 2yn'
_symmetry_space_group_name_H-M 'P 1 21/n 1'
_cell_angle_alpha 90
_cell_angle_beta 109.188
_cell_angle_gamma 90
_cell_formula_units_Z 2
_cell_length_a 14.929
_cell_length_b 7.28
_cell_length_c 15.3165
_cell_volume 1572.166
_citation_journal_id_ASTM KRISAJ
_cod_data_source_file Serezhkina_KRISAJ_2009_1666.cif
_cod_data_source_block C4H4K8O30Se4U2
_cod_original_sg_symbol_Hall '-P 2ybc (x-z,y,z)'
_cod_database_code 1528863

loop_
_symmetry_equiv_pos_as_xyz
x,y,z
-x+1/2,y+1/2,-z+1/2
-x,-y,-z
x-1/2,-y-1/2,z-1/2

loop_
_atom_site_label
_atom_site_type_symbol
_atom_site_fract_x
_atom_site_fract_y
_atom_site_fract_z
_atom_site_occupancy
_atom_site_U_iso_or_equiv
_atom_site_attached_hydrogens
O5 O-2 0.0249 -0.4661 0.2927 1 0.0 0
O15 O-2 -0.4553 -0.2081 0.5222 1 0.0 2
O2 O-2 -0.1314 -0.26 0.3158 1 0.0 0
U1 U+6 -0.025335 -0.16466 0.304699 1 0.0 0
O6 O-2 0.1721 -0.3951 0.2312 1 0.0 0
C1 C+3 -0.1329 -0.1498 0.0808 1 0.0 0
K1 K+1 0.11745 0.36167 0.48876 1 0.0 0
C2 C+3 -0.1509 0.0407 0.1169 1 0.0 0
O13 O-2 -0.1664 -0.1893 -0.0007 1 0.0 0
O14 O-2 -0.1919 0.1622 0.0622 1 0.0 0
Se1 Se+6 0.10875 -0.55715 0.2554 1 0.0 0
K3 K+1 0.1464 -0.0186 0.14324 1 0.0 0
O8 O-2 -0.1777 0.3262 0.3756 1 0.0 0
O11 O-2 -0.081 -0.2551 0.1444 1 0.0 0
O10 O-2 -0.0333 0.0917 0.3973 1 0.0 0
O4 O-2 0.1767 -0.6787 0.3406 1 0.0 0
O3 O-2 0.0577 -0.6837 0.1646 1 0.0 0
O9 O-2 -0.0516 0.2697 0.539 1 0.0 0
K2 K+1 -0.27913 -0.0283 0.57676 1 0.0 0
O7 O-2 -0.1766 0.0003 0.4601 1 0.0 0
O12 O-2 -0.1178 0.0593 0.2041 1 0.0 0
K4 K+1 -0.32701 -0.0843 0.29477 1 0.0 0
Se2 Se+6 -0.11407 0.16853 0.44158 1 0.0 0
O1 O-2 0.0814 -0.0711 0.2963 1 0.0 0
